data_7234646
loop_
_publ_author_name
'Chiara Botta'
'Sara Benedini'
'Lucia Carlucci'
'Alessandra Forni'
'Daniele Marinotto'
'Andrea Nitti'
'Dario Pasini'
'Stefania Righetto'
'Elena Cariati'

_publ_section_title
;
 Polymorphism-dependent aggregation induced emission of a push-pull dye
 and its multi-stimuli responsive behavior
;
_journal_name_full 'Journal of Materials Chemistry C'
_journal_page_first 2979
_journal_page_last 2989
_journal_paper_doi 10.1039/C5TC03352G
_journal_volume 4
_journal_year 2016
_chemical_formula_moiety 'C20 H20 N4, C H2 Cl2'
_chemical_formula_sum 'C21 H22 Cl2 N4'
_chemical_formula_weight 401.33
_chemical_name_common 2-(bis(4-dimethylaminophenyl)methylene)malonitrile
_chemical_name_systematic '1,1-Dicyano-2,2-bis(4-dimethylaminophenyl)ethylene dichloromethane solvate'
_chemical_properties_physical 'The crystals decay in few days owing to co-crystallized solvent loss'
_space_group_IT_number 14
_space_group_name_Hall '-P 2ybc'
_space_group_name_H-M_alt 'P 1 21/c 1'
_symmetry_cell_setting monoclinic
_symmetry_space_group_name_H-M 'P 1 21/c 1'
_atom_sites_solution_hydrogens geom
_atom_sites_solution_primary direct
_atom_sites_solution_secondary difmap
_cell_angle_alpha 90.00
_cell_angle_beta 105.3500(10)
_cell_angle_gamma 90.00
_cell_formula_units_Z 4
_cell_length_a 12.5444(8)
_cell_length_b 22.3085(14)
_cell_length_c 7.5898(5)
_cell_measurement_reflns_used 4027
_cell_measurement_temperature 180(2)
_cell_measurement_theta_max 21.834
_cell_measurement_theta_min 2.483
_cell_volume 2048.2(2)
_computing_cell_refinement 'SAINT (Bruker, 1997)'
_computing_data_collection 'SMART (Bruker, 1997)'
_computing_data_reduction SAINT
_computing_molecular_graphics 'ORTEP III ( Burnett&Johnson, 1996)'
_computing_publication_material 'SHELXL-97,PARST (Nardelli, 1995)'
_computing_structure_refinement 'SHELXL-97 (Sheldrick, 1997)'
_computing_structure_solution 'SHELXS-97 (Sheldrick, 1990)'
_diffrn_ambient_temperature 180(2)
_diffrn_measured_fraction_theta_full 1.000
_diffrn_measured_fraction_theta_max 1.000
_diffrn_measurement_device_type 'Bruker Apex II CCD area detector'
_diffrn_radiation_monochromator graphite
_diffrn_radiation_source 'fine-focus sealed tube'
_diffrn_radiation_type MoK\a
_diffrn_radiation_wavelength 0.71073
_diffrn_reflns_av_R_equivalents 0.0448
_diffrn_reflns_av_sigmaI/netI 0.0238
_diffrn_reflns_limit_h_max 14
_diffrn_reflns_limit_h_min -14
_diffrn_reflns_limit_k_max 24
_diffrn_reflns_limit_k_min -24
_diffrn_reflns_limit_l_max 8
_diffrn_reflns_limit_l_min -8
_diffrn_reflns_number 23624
_diffrn_reflns_theta_full 23.41
_diffrn_reflns_theta_max 23.41
_diffrn_reflns_theta_min 1.68
_diffrn_standards_decay_% 0.0
_exptl_absorpt_coefficient_mu 0.330
_exptl_absorpt_correction_T_max 0.746
_exptl_absorpt_correction_T_min 0.593
_exptl_absorpt_correction_type multi-scan
_exptl_absorpt_process_details 'SADABS, Bruker, 1997'
_exptl_crystal_colour yellow
_exptl_crystal_density_diffrn 1.301
_exptl_crystal_density_method 'not measured'
_exptl_crystal_description plate
_exptl_crystal_F_000 840
_exptl_crystal_preparation Luminescent
_exptl_crystal_recrystallization_method 'Re-crystallisation from solvent: dichloromethane/hexane'
_exptl_crystal_size_max 0.34
_exptl_crystal_size_mid 0.22
_exptl_crystal_size_min 0.02
_refine_diff_density_max 0.487
_refine_diff_density_min -0.747
_refine_diff_density_rms 0.049
_refine_ls_extinction_method none
_refine_ls_goodness_of_fit_ref 1.040
_refine_ls_hydrogen_treatment noref
_refine_ls_matrix_type full
_refine_ls_number_parameters 248
_refine_ls_number_reflns 2993
_refine_ls_number_restraints 0
_refine_ls_restrained_S_all 1.040
_refine_ls_R_factor_all 0.0704
_refine_ls_R_factor_gt 0.0541
_refine_ls_shift/su_max 0.001
_refine_ls_shift/su_mean 0.000
_refine_ls_structure_factor_coef Fsqd
_refine_ls_weighting_details 'w=1/[\s^2^(Fo^2^)+(0.0512P)^2^+2.7655P] where P=(Fo^2^+2Fc^2^)/3'
_refine_ls_weighting_scheme calc
_refine_ls_wR_factor_gt 0.1253
_refine_ls_wR_factor_ref 0.1360
_reflns_number_gt 2360
_reflns_number_total 2993
_reflns_threshold_expression >2sigma(I)
_cod_data_source_file J-Mater-Chem-C-2016-4-2979.cif
_cod_data_source_block D
_cod_original_sg_symbol_H-M P21/c
_cod_database_code 7234646

loop_
_symmetry_equiv_pos_as_xyz
'x, y, z'
'-x, y+1/2, -z+1/2'
'-x, -y, -z'
'x, -y-1/2, z-1/2'

loop_
_atom_site_label
_atom_site_type_symbol
_atom_site_fract_x
_atom_site_fract_y
_atom_site_fract_z
_atom_site_U_iso_or_equiv
_atom_site_adp_type
_atom_site_occupancy
_atom_site_symmetry_multiplicity
_atom_site_calc_flag
_atom_site_refinement_flags
_atom_site_disorder_assembly
_atom_site_disorder_group
N1 N 1.0228(2) 0.75537(12) 0.1650(4) 0.0420(7) Uani 1 1 d . . .
N2 N 1.03805(19) 0.47184(10) 0.2512(3) 0.0309(6) Uani 1 1 d . . .
N3 N 0.7334(2) 0.83724(11) 0.2544(3) 0.0363(6) Uani 1 1 d . . .
N4 N 0.31828(19) 0.68175(12) 0.1390(4) 0.0383(6) Uani 1 1 d . . .
C1 C 0.9377(2) 0.74604(12) 0.1898(4) 0.0291(7) Uani 1 1 d . . .
C2 C 0.8292(2) 0.73767(12) 0.2129(4) 0.0253(6) Uani 1 1 d . . .
C3 C 0.7800(2) 0.68220(12) 0.2110(3) 0.0243(6) Uani 1 1 d . . .
C4 C 0.8450(2) 0.62716(12) 0.2306(4) 0.0244(6) Uani 1 1 d . . .
C5 C 0.9546(2) 0.62446(12) 0.3378(4) 0.0253(6) Uani 1 1 d . . .
H5 H 0.9864 0.6589 0.4049 0.030 Uiso 1 1 calc R . .
C6 C 1.0173(2) 0.57336(12) 0.3486(4) 0.0258(6) Uani 1 1 d . . .
H6 H 1.0909 0.5731 0.4243 0.031 Uiso 1 1 calc R . .
C7 C 0.9745(2) 0.52131(12) 0.2495(4) 0.0258(6) Uani 1 1 d . . .
C8 C 0.8626(2) 0.52329(12) 0.1471(4) 0.0281(6) Uani 1 1 d . . .
H8 H 0.8296 0.4886 0.0829 0.034 Uiso 1 1 calc R . .
C9 C 0.8007(2) 0.57459(12) 0.1389(4) 0.0272(6) Uani 1 1 d . . .
H9 H 0.7257 0.5744 0.0690 0.033 Uiso 1 1 calc R . .
C10 C 1.1546(2) 0.47190(13) 0.3494(4) 0.0356(7) Uani 1 1 d . . .
H10A H 1.1905 0.5073 0.3143 0.053 Uiso 1 1 calc R . .
H10B H 1.1898 0.4356 0.3188 0.053 Uiso 1 1 calc R . .
H10C H 1.1619 0.4729 0.4811 0.053 Uiso 1 1 calc R . .
C11 C 0.9901(3) 0.41616(13) 0.1670(4) 0.0383(8) Uani 1 1 d . . .
H11A H 0.9613 0.4220 0.0349 0.057 Uiso 1 1 calc R . .
H11B H 0.9297 0.4040 0.2189 0.057 Uiso 1 1 calc R . .
H11C H 1.0469 0.3849 0.1902 0.057 Uiso 1 1 calc R . .
C12 C 0.7740(2) 0.79258(13) 0.2337(4) 0.0269(6) Uani 1 1 d . . .
C13 C 0.6601(2) 0.67951(11) 0.1877(4) 0.0238(6) Uani 1 1 d . . .
C14 C 0.6125(2) 0.63955(12) 0.2864(4) 0.0262(6) Uani 1 1 d . . .
H14 H 0.6583 0.6116 0.3663 0.031 Uiso 1 1 calc R . .
C15 C 0.5004(2) 0.63983(12) 0.2706(4) 0.0290(7) Uani 1 1 d . . .
H15 H 0.4708 0.6125 0.3413 0.035 Uiso 1 1 calc R . .
C16 C 0.4289(2) 0.67972(12) 0.1518(4) 0.0281(6) Uani 1 1 d . . .
C17 C 0.4765(2) 0.71828(12) 0.0474(4) 0.0286(6) Uani 1 1 d . . .
H17 H 0.4305 0.7449 -0.0371 0.034 Uiso 1 1 calc R . .
C18 C 0.5887(2) 0.71806(12) 0.0655(4) 0.0265(6) Uani 1 1 d . . .
H18 H 0.6184 0.7447 -0.0068 0.032 Uiso 1 1 calc R . .
C19 C 0.2667(3) 0.63630(17) 0.2244(5) 0.0533(10) Uani 1 1 d . . .
H19A H 0.2722 0.5973 0.1678 0.080 Uiso 1 1 calc R . .
H19B H 0.1887 0.6464 0.2082 0.080 Uiso 1 1 calc R . .
H19C H 0.3042 0.6343 0.3551 0.080 Uiso 1 1 calc R . .
C20 C 0.2456(3) 0.71873(19) 0.0000(5) 0.0575(10) Uani 1 1 d . . .
H20A H 0.1694 0.7148 0.0094 0.086 Uiso 1 1 calc R . .
H20B H 0.2495 0.7055 -0.1213 0.086 Uiso 1 1 calc R . .
H20C H 0.2688 0.7607 0.0184 0.086 Uiso 1 1 calc R . .
C21 C 0.4919(3) 0.9128(2) 0.2997(6) 0.0687(12) Uani 1 1 d . . .
H21A H 0.5176 0.9068 0.4335 0.082 Uiso 1 1 calc R . .
H21B H 0.5194 0.8787 0.2406 0.082 Uiso 1 1 calc R . .
Cl1 Cl 0.34764(10) 0.91219(8) 0.23390(18) 0.1067(5) Uani 1 1 d . . .
Cl2 Cl 0.54756(15) 0.97758(7) 0.2440(3) 0.1463(8) Uani 1 1 d . . .

loop_
_atom_site_aniso_label
_atom_site_aniso_U_11
_atom_site_aniso_U_22
_atom_site_aniso_U_33
_atom_site_aniso_U_23
_atom_site_aniso_U_13
_atom_site_aniso_U_12
N1 0.0285(15) 0.0488(17) 0.0494(17) 0.0097(13) 0.0114(12) -0.0035(12)
N2 0.0313(13) 0.0239(13) 0.0367(14) 0.0001(11) 0.0078(11) 0.0062(10)
N3 0.0391(15) 0.0250(14) 0.0459(16) -0.0028(11) 0.0132(12) -0.0017(12)
N4 0.0235(13) 0.0479(16) 0.0453(16) 0.0069(13) 0.0125(12) -0.0002(11)
C1 0.0296(17) 0.0259(15) 0.0302(16) 0.0019(12) 0.0053(13) -0.0020(13)
C2 0.0213(14) 0.0236(15) 0.0299(15) -0.0002(11) 0.0053(12) -0.0007(11)
C3 0.0245(14) 0.0250(14) 0.0223(14) -0.0004(11) 0.0043(11) 0.0003(12)
C4 0.0232(14) 0.0230(14) 0.0272(15) 0.0015(12) 0.0072(12) -0.0004(11)
C5 0.0254(15) 0.0227(14) 0.0279(15) -0.0003(12) 0.0074(12) -0.0016(12)
C6 0.0232(14) 0.0265(15) 0.0274(15) 0.0012(12) 0.0060(12) 0.0017(12)
C7 0.0284(16) 0.0252(15) 0.0256(14) 0.0040(12) 0.0105(12) 0.0035(12)
C8 0.0311(16) 0.0234(15) 0.0300(15) -0.0029(12) 0.0080(13) -0.0017(12)
C9 0.0236(14) 0.0281(15) 0.0292(15) 0.0004(12) 0.0055(12) -0.0002(12)
C10 0.0338(17) 0.0309(16) 0.0428(18) 0.0048(14) 0.0111(14) 0.0104(13)
C11 0.0440(19) 0.0250(16) 0.0459(19) -0.0023(14) 0.0120(15) 0.0046(14)
C12 0.0258(15) 0.0254(16) 0.0288(15) 0.0000(12) 0.0058(12) -0.0053(13)
C13 0.0227(14) 0.0212(14) 0.0274(14) -0.0034(12) 0.0062(12) -0.0022(11)
C14 0.0276(15) 0.0222(14) 0.0280(15) 0.0002(11) 0.0059(12) 0.0002(12)
C15 0.0296(16) 0.0277(15) 0.0315(16) 0.0024(12) 0.0112(13) -0.0057(12)
C16 0.0215(15) 0.0314(15) 0.0321(16) -0.0029(13) 0.0088(12) -0.0022(12)
C17 0.0233(15) 0.0278(15) 0.0338(16) 0.0040(13) 0.0058(12) 0.0035(12)
C18 0.0266(15) 0.0226(14) 0.0320(15) 0.0018(12) 0.0109(12) -0.0012(12)
C19 0.0312(18) 0.069(2) 0.063(2) 0.0082(19) 0.0185(17) -0.0129(17)
C20 0.0253(17) 0.083(3) 0.065(2) 0.021(2) 0.0136(17) 0.0120(18)
C21 0.064(3) 0.072(3) 0.066(3) 0.023(2) 0.012(2) 0.013(2)
Cl1 0.0604(8) 0.1660(15) 0.0819(9) 0.0137(9) -0.0020(6) 0.0201(8)
Cl2 0.1211(13) 0.0963(11) 0.207(2) 0.0935(13) 0.0187(13) -0.0014(9)

loop_
_atom_type_symbol
_atom_type_description
_atom_type_scat_dispersion_real
_atom_type_scat_dispersion_imag
_atom_type_scat_source
C C 0.0033 0.0016 'International Tables Vol C Tables 4.2.6.8 and 6.1.1.4'
H H 0.0000 0.0000 'International Tables Vol C Tables 4.2.6.8 and 6.1.1.4'
N N 0.0061 0.0033 'International Tables Vol C Tables 4.2.6.8 and 6.1.1.4'
Cl Cl 0.1484 0.1585 'International Tables Vol C Tables 4.2.6.8 and 6.1.1.4'

loop_
_geom_angle_atom_site_label_1
_geom_angle_atom_site_label_2
_geom_angle_atom_site_label_3
_geom_angle
_geom_angle_site_symmetry_1
_geom_angle_site_symmetry_3
C7 N2 C11 121.1(2) . .
C7 N2 C10 120.8(2) . .
C11 N2 C10 118.0(2) . .
C16 N4 C19 120.8(3) . .
C16 N4 C20 120.0(3) . .
C19 N4 C20 117.0(3) . .
N1 C1 C2 176.3(3) . .
C3 C2 C1 123.5(2) . .
C3 C2 C12 122.6(2) . .
C1 C2 C12 113.8(2) . .
C2 C3 C4 121.1(2) . .
C2 C3 C13 118.6(2) . .
C4 C3 C13 120.3(2) . .
C5 C4 C9 116.9(2) . .
C5 C4 C3 122.1(2) . .
C9 C4 C3 121.0(2) . .
C6 C5 C4 121.9(3) . .
C5 C6 C7 121.3(2) . .
N2 C7 C6 121.6(2) . .
N2 C7 C8 121.7(2) . .
C6 C7 C8 116.7(2) . .
C9 C8 C7 121.2(3) . .
C8 C9 C4 121.9(3) . .
N3 C12 C2 177.6(3) . .
C14 C13 C18 117.2(2) . .
C14 C13 C3 122.1(2) . .
C18 C13 C3 120.7(2) . .
C15 C14 C13 121.4(3) . .
C14 C15 C16 121.4(3) . .
N4 C16 C17 121.0(3) . .
N4 C16 C15 122.0(3) . .
C17 C16 C15 117.0(2) . .
C18 C17 C16 121.1(3) . .
C17 C18 C13 121.7(3) . .
Cl2 C21 Cl1 113.3(2) . .

loop_
_geom_bond_atom_site_label_1
_geom_bond_atom_site_label_2
_geom_bond_distance
_geom_bond_site_symmetry_2
N1 C1 1.150(4) .
N2 C7 1.360(3) .
N2 C11 1.453(4) .
N2 C10 1.454(4) .
N3 C12 1.149(4) .
N4 C16 1.366(4) .
N4 C19 1.445(4) .
N4 C20 1.455(4) .
C1 C2 1.430(4) .
C2 C3 1.381(4) .
C2 C12 1.436(4) .
C3 C4 1.459(4) .
C3 C13 1.468(4) .
C4 C5 1.401(4) .
C4 C9 1.402(4) .
C5 C6 1.375(4) .
C6 C7 1.410(4) .
C7 C8 1.413(4) .
C8 C9 1.376(4) .
C13 C14 1.397(4) .
C13 C18 1.402(4) .
C14 C15 1.379(4) .
C15 C16 1.408(4) .
C16 C17 1.405(4) .
C17 C18 1.377(4) .
C21 Cl2 1.707(4) .
C21 Cl1 1.746(4) .
